data_7247350
loop_
_publ_author_name
'Costa, Ant\'onio G.'
'Lopes, Gon\,calo'
'Ribeiro, Susana'
'Santos, Isabel C.'
'Sim\~ao, Dulce'
'Pereira, Laura C. J.'
'Le Breton, Nolwenn'
'Choua, Sylvie'
'Baudron, St\'ephane A.'
'Almeida, Manuel'
'Raba\,ca, Sandra'

_publ_section_title
;
 Cyano benzene functionalised Ni and Cu bisdithiolene complexes
;
_journal_issue 37
_journal_name_full CrystEngComm
_journal_page_first 5362
_journal_page_last 5371
_journal_paper_doi 10.1039/D3CE00782K
_journal_volume 25
_journal_year 2023
_chemical_formula_moiety '2(C24 H20 P), C14 H6 Cu N2 S4'
_chemical_formula_sum 'C62 H46 Cu N2 P2 S4'
_chemical_formula_weight 1072.73
_space_group_crystal_system triclinic
_space_group_IT_number 2
_space_group_name_Hall '-P 1'
_space_group_name_H-M_alt 'P -1'
_atom_sites_solution_hydrogens geom
_audit_creation_method SHELXL-2014/7
_audit_update_record
;
2023-07-24 deposited with the CCDC.	2023-09-07 downloaded from the CCDC.
;
_cell_angle_alpha 86.1770(10)
_cell_angle_beta 76.3890(10)
_cell_angle_gamma 70.7470(10)
_cell_formula_units_Z 2
_cell_length_a 13.5644(5)
_cell_length_b 14.4462(5)
_cell_length_c 14.8839(5)
_cell_measurement_reflns_used 9951
_cell_measurement_temperature 294(2)
_cell_measurement_theta_max 26.45
_cell_measurement_theta_min 2.39
_cell_volume 2675.92(16)
_computing_cell_refinement 'Bruker SAINT'
_computing_data_collection 'Bruker APEX2'
_computing_data_reduction 'Bruker SAINT'
_computing_structure_refinement 'SHELXL-2014/7 (Sheldrick, 2014)'
_computing_structure_solution 'SHELXS-97 (Sheldrick 2008)'
_diffrn_ambient_temperature 294(2)
_diffrn_measured_fraction_theta_full 0.998
_diffrn_measured_fraction_theta_max 0.998
_diffrn_measurement_device_type 'Bruker APEX-II CCD'
_diffrn_measurement_method '\f and \w scans'
_diffrn_radiation_type MoK\a
_diffrn_radiation_wavelength 0.71073
_diffrn_reflns_av_R_equivalents 0.1008
_diffrn_reflns_av_unetI/netI 0.0462
_diffrn_reflns_Laue_measured_fraction_full 0.998
_diffrn_reflns_Laue_measured_fraction_max 0.998
_diffrn_reflns_limit_h_max 16
_diffrn_reflns_limit_h_min -16
_diffrn_reflns_limit_k_max 17
_diffrn_reflns_limit_k_min -17
_diffrn_reflns_limit_l_max 18
_diffrn_reflns_limit_l_min -18
_diffrn_reflns_number 89126
_diffrn_reflns_point_group_measured_fraction_full 0.998
_diffrn_reflns_point_group_measured_fraction_max 0.998
_diffrn_reflns_theta_full 25.242
_diffrn_reflns_theta_max 25.680
_diffrn_reflns_theta_min 2.508
_exptl_absorpt_coefficient_mu 0.666
_exptl_absorpt_correction_T_max 0.974
_exptl_absorpt_correction_T_min 0.890
_exptl_absorpt_correction_type multi-scan
_exptl_absorpt_process_details sadabs
_exptl_crystal_colour orange
_exptl_crystal_density_diffrn 1.331
_exptl_crystal_description plate
_exptl_crystal_F_000 1110
_exptl_crystal_size_max 0.180
_exptl_crystal_size_mid 0.080
_exptl_crystal_size_min 0.040
_refine_diff_density_max 0.331
_refine_diff_density_min -0.243
_refine_diff_density_rms 0.042
_refine_ls_extinction_method none
_refine_ls_goodness_of_fit_ref 1.016
_refine_ls_hydrogen_treatment constr
_refine_ls_matrix_type full
_refine_ls_number_parameters 643
_refine_ls_number_reflns 10162
_refine_ls_number_restraints 0
_refine_ls_restrained_S_all 1.016
_refine_ls_R_factor_all 0.0878
_refine_ls_R_factor_gt 0.0433
_refine_ls_shift/su_max 0.000
_refine_ls_shift/su_mean 0.000
_refine_ls_structure_factor_coef Fsqd
_refine_ls_weighting_details 'w=1/[\s^2^(Fo^2^)+(0.0417P)^2^+0.4396P] where P=(Fo^2^+2Fc^2^)/3'
_refine_ls_weighting_scheme calc
_refine_ls_wR_factor_gt 0.0886
_refine_ls_wR_factor_ref 0.0998
_reflns_Friedel_coverage 0.000
_reflns_number_gt 6449
_reflns_number_total 10162
_reflns_threshold_expression 'I > 2\s(I)'
_cod_data_source_file d3ce00782k2.cif
_cod_data_source_block TPP2Cu3-cbdt
_cod_depositor_comments 'Adding full bibliography for 7247344--7247351.cif.'
_cod_original_cell_volume 2675.93(16)
_cod_database_code 7247350
_shelx_shelxl_version_number 2014/7
_shelx_space_group_comment
;
The symmetry employed for this shelxl refinement is uniquely defined
by the following loop, which should always be used as a source of
symmetry information in preference to the above space-group names.
They are only intended as comments.
;
_shelx_estimated_absorpt_t_min 0.890
_shelx_estimated_absorpt_t_max 0.974

loop_
_space_group_symop_operation_xyz
'x, y, z'
'-x, -y, -z'

loop_
_atom_site_label
_atom_site_type_symbol
_atom_site_fract_x
_atom_site_fract_y
_atom_site_fract_z
_atom_site_U_iso_or_equiv
_atom_site_adp_type
_atom_site_occupancy
_atom_site_site_symmetry_order
_atom_site_calc_flag
_atom_site_refinement_flags_posn
_atom_site_refinement_flags_adp
_atom_site_refinement_flags_occupancy
_atom_site_disorder_assembly
_atom_site_disorder_group
Cu1 Cu 0.5000 0.0000 0.0000 0.05508(14) Uani 1 2 d S . P . .
Cu2 Cu 0.0000 0.5000 0.5000 0.06079(16) Uani 1 2 d S . P . .
S1 S 0.63738(7) 0.06185(6) -0.01122(5) 0.0665(2) Uani 1 1 d . . . . .
S2 S 0.38816(7) 0.13138(7) 0.08686(6) 0.0771(3) Uani 1 1 d . . . . .
S3 S 0.17913(8) 0.44691(5) 0.44142(5) 0.0677(2) Uani 1 1 d . . . . .
S4 S 0.02052(8) 0.38199(6) 0.61023(6) 0.0706(2) Uani 1 1 d . . . . .
P1 P 0.80863(6) 0.03104(5) 0.40702(5) 0.04529(17) Uani 1 1 d . . . . .
P2 P 0.75445(6) 0.57719(5) 0.10253(5) 0.05288(19) Uani 1 1 d . . . . .
N2 N 0.4676(3) 0.4068(3) 0.4100(3) 0.1268(14) Uani 1 1 d . . . . .
N1 N 0.8541(4) 0.1387(4) 0.0432(3) 0.154(2) Uani 1 1 d . . . . .
C1 C 0.5819(3) 0.1599(2) 0.0675(2) 0.0648(8) Uani 1 1 d . . . . .
C2 C 0.4717(3) 0.1917(2) 0.1085(2) 0.0686(9) Uani 1 1 d . . . . .
C3 C 0.6474(4) 0.2058(3) 0.0949(2) 0.0833(11) Uani 1 1 d . . . . .
C4 C 0.4301(4) 0.2713(3) 0.1709(3) 0.0929(12) Uani 1 1 d . . . . .
H4 H 0.3569 0.2933 0.1972 0.111 Uiso 1 1 calc R U . . .
C5 C 0.6027(5) 0.2849(3) 0.1578(3) 0.1078(15) Uani 1 1 d . . . . .
H5 H 0.6466 0.3149 0.1749 0.129 Uiso 1 1 calc R U . . .
C6 C 0.4946(5) 0.3178(3) 0.1941(3) 0.1165(16) Uani 1 1 d . . . . .
H6 H 0.4646 0.3714 0.2344 0.140 Uiso 1 1 calc R U . . .
C7 C 0.7620(5) 0.1680(4) 0.0635(3) 0.1074(15) Uani 1 1 d . . . . .
C8 C 0.2277(3) 0.36983(19) 0.5282(2) 0.0601(8) Uani 1 1 d . . . . .
C9 C 0.1586(3) 0.33796(19) 0.6000(2) 0.0623(8) Uani 1 1 d . . . . .
C10 C 0.3371(3) 0.3379(2) 0.5268(2) 0.0711(9) Uani 1 1 d . . . . .
C11 C 0.2037(3) 0.2709(2) 0.6633(2) 0.0705(9) Uani 1 1 d . . . . .
H11 H 0.1589 0.2478 0.7098 0.085 Uiso 1 1 calc R U . . .
C12 C 0.3797(3) 0.2714(2) 0.5919(3) 0.0839(11) Uani 1 1 d . . . . .
H12 H 0.4529 0.2503 0.5896 0.101 Uiso 1 1 calc R U . . .
C13 C 0.3117(4) 0.2380(2) 0.6589(2) 0.0824(11) Uani 1 1 d . . . . .
H13 H 0.3390 0.1928 0.7016 0.099 Uiso 1 1 calc R U . . .
C14 C 0.4090(4) 0.3752(3) 0.4602(3) 0.0904(12) Uani 1 1 d . . . . .
C15 C 0.9311(2) -0.0272(2) 0.32468(18) 0.0489(6) Uani 1 1 d . . . . .
C16 C 0.9608(3) 0.0250(3) 0.2476(2) 0.0694(9) Uani 1 1 d . . . . .
H16 H 0.9194 0.0896 0.2406 0.083 Uiso 1 1 calc R U . . .
C17 C 1.0525(3) -0.0190(3) 0.1808(2) 0.0824(10) Uani 1 1 d . . . . .
H17 H 1.0722 0.0160 0.1289 0.099 Uiso 1 1 calc R U . . .
C18 C 1.1135(3) -0.1131(3) 0.1906(3) 0.0808(10) Uani 1 1 d . . . . .
H18 H 1.1754 -0.1420 0.1459 0.097 Uiso 1 1 calc R U . . .
C19 C 1.0844(3) -0.1651(3) 0.2657(2) 0.0731(9) Uani 1 1 d . . . . .
H19 H 1.1266 -0.2296 0.2719 0.088 Uiso 1 1 calc R U . . .
C20 C 0.9929(2) -0.1234(2) 0.3331(2) 0.0594(8) Uani 1 1 d . . . . .
H20 H 0.9731 -0.1598 0.3838 0.071 Uiso 1 1 calc R U . . .
C21 C 0.8033(2) 0.15359(19) 0.42696(19) 0.0516(7) Uani 1 1 d . . . . .
C22 C 0.8893(3) 0.1670(2) 0.4537(2) 0.0661(8) Uani 1 1 d . . . . .
H22 H 0.9516 0.1143 0.4527 0.079 Uiso 1 1 calc R U . . .
C23 C 0.8823(3) 0.2584(3) 0.4815(2) 0.0820(11) Uani 1 1 d . . . . .
H23 H 0.9395 0.2675 0.4999 0.098 Uiso 1 1 calc R U . . .
C24 C 0.7914(4) 0.3355(3) 0.4821(3) 0.0923(12) Uani 1 1 d . . . . .
H24 H 0.7860 0.3967 0.5029 0.111 Uiso 1 1 calc R U . . .
C25 C 0.7082(3) 0.3243(2) 0.4526(3) 0.0920(12) Uani 1 1 d . . . . .
H25 H 0.6479 0.3783 0.4511 0.110 Uiso 1 1 calc R U . . .
C26 C 0.7130(3) 0.2332(2) 0.4248(2) 0.0691(9) Uani 1 1 d . . . . .
H26 H 0.6560 0.2255 0.4050 0.083 Uiso 1 1 calc R U . . .
C27 C 0.8008(2) -0.03046(18) 0.51624(17) 0.0440(6) Uani 1 1 d . . . . .
C28 C 0.7913(2) 0.0160(2) 0.5978(2) 0.0599(8) Uani 1 1 d . . . . .
H28 H 0.7917 0.0803 0.5968 0.072 Uiso 1 1 calc R U . . .
C29 C 0.7812(3) -0.0332(3) 0.6803(2) 0.0684(9) Uani 1 1 d . . . . .
H29 H 0.7728 -0.0010 0.7351 0.082 Uiso 1 1 calc R U . . .
C30 C 0.7835(2) -0.1288(2) 0.6826(2) 0.0649(8) Uani 1 1 d . . . . .
H30 H 0.7791 -0.1620 0.7384 0.078 Uiso 1 1 calc R U . . .
C31 C 0.7922(3) -0.1754(2) 0.6025(2) 0.0644(8) Uani 1 1 d . . . . .
H31 H 0.7935 -0.2403 0.6039 0.077 Uiso 1 1 calc R U . . .
C32 C 0.7991(2) -0.1263(2) 0.51999(19) 0.0570(7) Uani 1 1 d . . . . .
H32 H 0.8026 -0.1576 0.4662 0.068 Uiso 1 1 calc R U . . .
C33 C 0.6963(2) 0.03167(19) 0.36325(19) 0.0497(7) Uani 1 1 d . . . . .
C34 C 0.7078(3) 0.0059(2) 0.2727(2) 0.0580(7) Uani 1 1 d . . . . .
H34 H 0.7753 -0.0149 0.2331 0.070 Uiso 1 1 calc R U . . .
C35 C 0.6173(3) 0.0115(2) 0.2414(2) 0.0731(10) Uani 1 1 d . . . . .
H35 H 0.6246 -0.0069 0.1809 0.088 Uiso 1 1 calc R U . . .
C36 C 0.5179(3) 0.0437(3) 0.2988(3) 0.0818(11) Uani 1 1 d . . . . .
H36 H 0.4577 0.0481 0.2770 0.098 Uiso 1 1 calc R U . . .
C37 C 0.5065(3) 0.0696(3) 0.3883(3) 0.0820(10) Uani 1 1 d . . . . .
H37 H 0.4384 0.0920 0.4269 0.098 Uiso 1 1 calc R U . . .
C38 C 0.5951(2) 0.0629(2) 0.4216(2) 0.0667(8) Uani 1 1 d . . . . .
H38 H 0.5871 0.0792 0.4829 0.080 Uiso 1 1 calc R U . . .
C39 C 0.8284(2) 0.4722(2) 0.15834(18) 0.0556(7) Uani 1 1 d . . . . .
C40 C 0.8686(3) 0.3801(2) 0.1176(2) 0.0644(8) Uani 1 1 d . . . . .
H40 H 0.8526 0.3705 0.0622 0.077 Uiso 1 1 calc R U . . .
C41 C 0.9319(3) 0.3026(2) 0.1587(2) 0.0776(10) Uani 1 1 d . . . . .
H41 H 0.9589 0.2409 0.1307 0.093 Uiso 1 1 calc R U . . .
C42 C 0.9558(3) 0.3154(3) 0.2404(3) 0.0829(11) Uani 1 1 d . . . . .
H42 H 0.9994 0.2627 0.2675 0.100 Uiso 1 1 calc R U . . .
C43 C 0.9150(3) 0.4065(3) 0.2823(2) 0.0866(11) Uani 1 1 d . . . . .
H43 H 0.9311 0.4155 0.3378 0.104 Uiso 1 1 calc R U . . .
C44 C 0.8505(3) 0.4843(2) 0.2425(2) 0.0784(10) Uani 1 1 d . . . . .
H44 H 0.8216 0.5453 0.2719 0.094 Uiso 1 1 calc R U . . .
C45 C 0.8237(2) 0.66599(19) 0.09225(18) 0.0502(7) Uani 1 1 d . . . . .
C46 C 0.9247(2) 0.6411(2) 0.1087(2) 0.0660(8) Uani 1 1 d . . . . .
H46 H 0.9586 0.5771 0.1246 0.079 Uiso 1 1 calc R U . . .
C47 C 0.9765(3) 0.7101(3) 0.1018(2) 0.0764(9) Uani 1 1 d . . . . .
H47 H 1.0446 0.6924 0.1137 0.092 Uiso 1 1 calc R U . . .
C48 C 0.9282(3) 0.8037(2) 0.0776(2) 0.0708(9) Uani 1 1 d . . . . .
H48 H 0.9631 0.8501 0.0725 0.085 Uiso 1 1 calc R U . . .
C49 C 0.8297(3) 0.8285(2) 0.0612(3) 0.0869(11) Uani 1 1 d . . . . .
H49 H 0.7966 0.8925 0.0448 0.104 Uiso 1 1 calc R U . . .
C50 C 0.7761(3) 0.7608(2) 0.0682(3) 0.0806(10) Uani 1 1 d . . . . .
H50 H 0.7079 0.7796 0.0565 0.097 Uiso 1 1 calc R U . . .
C51 C 0.7518(2) 0.5419(2) -0.01006(19) 0.0567(7) Uani 1 1 d . . . . .
C52 C 0.8199(3) 0.5597(2) -0.0883(2) 0.0641(8) Uani 1 1 d . . . . .
H52 H 0.8654 0.5946 -0.0841 0.077 Uiso 1 1 calc R U . . .
C53 C 0.8208(3) 0.5257(3) -0.1734(2) 0.0795(10) Uani 1 1 d . . . . .
H53 H 0.8673 0.5373 -0.2264 0.095 Uiso 1 1 calc R U . . .
C54 C 0.7540(4) 0.4755(3) -0.1796(3) 0.0887(12) Uani 1 1 d . . . . .
H54 H 0.7550 0.4531 -0.2370 0.106 Uiso 1 1 calc R U . . .
C55 C 0.6853(4) 0.4572(3) -0.1029(3) 0.0964(12) Uani 1 1 d . . . . .
H55 H 0.6402 0.4223 -0.1080 0.116 Uiso 1 1 calc R U . . .
C56 C 0.6831(3) 0.4914(3) -0.0165(2) 0.0805(10) Uani 1 1 d . . . . .
H56 H 0.6358 0.4803 0.0361 0.097 Uiso 1 1 calc R U . . .
C57 C 0.6183(2) 0.6231(2) 0.16768(19) 0.0574(7) Uani 1 1 d . . . . .
C58 C 0.5811(3) 0.5774(3) 0.2459(2) 0.0777(10) Uani 1 1 d . . . . .
H58 H 0.6273 0.5217 0.2670 0.093 Uiso 1 1 calc R U . . .
C59 C 0.4754(4) 0.6138(3) 0.2936(3) 0.0926(12) Uani 1 1 d . . . . .
H59 H 0.4509 0.5818 0.3460 0.111 Uiso 1 1 calc R U . . .
C60 C 0.4070(3) 0.6955(3) 0.2649(3) 0.0926(12) Uani 1 1 d . . . . .
H60 H 0.3366 0.7209 0.2984 0.111 Uiso 1 1 calc R U . . .
C61 C 0.4424(3) 0.7396(3) 0.1867(3) 0.1044(14) Uani 1 1 d . . . . .
H61 H 0.3952 0.7950 0.1663 0.125 Uiso 1 1 calc R U . . .
C62 C 0.5458(3) 0.7046(3) 0.1374(3) 0.0867(11) Uani 1 1 d . . . . .
H62 H 0.5679 0.7354 0.0832 0.104 Uiso 1 1 calc R U . . .

loop_
_atom_site_aniso_label
_atom_site_aniso_U_11
_atom_site_aniso_U_22
_atom_site_aniso_U_33
_atom_site_aniso_U_23
_atom_site_aniso_U_13
_atom_site_aniso_U_12
Cu1 0.0567(3) 0.0668(3) 0.0405(3) 0.0083(2) -0.0141(2) -0.0177(3)
Cu2 0.1001(4) 0.0380(3) 0.0537(3) 0.0012(2) -0.0345(3) -0.0230(3)
S1 0.0672(5) 0.0772(6) 0.0559(5) 0.0068(4) -0.0098(4) -0.0283(4)
S2 0.0619(5) 0.0940(7) 0.0667(5) -0.0134(5) -0.0154(4) -0.0103(5)
S3 0.1022(7) 0.0463(4) 0.0576(5) 0.0082(3) -0.0299(5) -0.0213(4)
S4 0.1028(7) 0.0509(4) 0.0624(5) 0.0105(4) -0.0290(5) -0.0254(4)
P1 0.0482(4) 0.0428(4) 0.0482(4) -0.0003(3) -0.0164(3) -0.0152(3)
P2 0.0672(5) 0.0493(4) 0.0454(4) 0.0019(3) -0.0197(4) -0.0187(4)
N2 0.113(3) 0.129(4) 0.138(4) 0.037(3) -0.039(3) -0.038(3)
N1 0.128(4) 0.262(6) 0.112(3) -0.033(3) 0.000(3) -0.126(4)
C1 0.089(3) 0.0622(19) 0.0500(17) 0.0187(15) -0.0241(17) -0.0321(19)
C2 0.085(3) 0.0571(19) 0.0589(19) 0.0084(15) -0.0300(18) -0.0092(18)
C3 0.113(3) 0.086(3) 0.066(2) 0.016(2) -0.024(2) -0.052(2)
C4 0.109(3) 0.067(2) 0.092(3) -0.001(2) -0.039(2) -0.003(2)
C5 0.159(5) 0.087(3) 0.100(3) 0.001(3) -0.038(3) -0.064(3)
C6 0.169(5) 0.067(3) 0.117(4) -0.016(2) -0.050(4) -0.027(3)
C7 0.130(4) 0.152(4) 0.071(3) -0.005(3) -0.011(3) -0.093(4)
C8 0.094(2) 0.0355(15) 0.0537(18) -0.0084(13) -0.0338(17) -0.0106(16)
C9 0.110(3) 0.0337(15) 0.0490(17) -0.0032(13) -0.0315(18) -0.0205(16)
C10 0.100(3) 0.0492(18) 0.063(2) -0.0026(15) -0.029(2) -0.0147(19)
C11 0.119(3) 0.0417(17) 0.0527(18) -0.0024(14) -0.034(2) -0.0186(19)
C12 0.104(3) 0.060(2) 0.082(3) -0.0075(19) -0.044(2) -0.002(2)
C13 0.133(4) 0.052(2) 0.061(2) -0.0001(16) -0.047(2) -0.011(2)
C14 0.098(3) 0.071(3) 0.099(3) 0.007(2) -0.042(3) -0.010(2)
C15 0.0496(16) 0.0536(17) 0.0472(15) 0.0006(13) -0.0141(13) -0.0194(14)
C16 0.071(2) 0.073(2) 0.064(2) 0.0098(17) -0.0117(18) -0.0285(18)
C17 0.079(3) 0.114(3) 0.059(2) 0.005(2) -0.0010(19) -0.049(2)
C18 0.059(2) 0.115(3) 0.065(2) -0.024(2) -0.0015(18) -0.028(2)
C19 0.057(2) 0.078(2) 0.076(2) -0.0161(19) -0.0138(18) -0.0086(18)
C20 0.0555(19) 0.0612(19) 0.0578(18) -0.0012(15) -0.0139(15) -0.0128(15)
C21 0.0589(18) 0.0444(15) 0.0562(17) 0.0011(13) -0.0176(14) -0.0200(14)
C22 0.074(2) 0.0593(19) 0.079(2) 0.0086(16) -0.0334(18) -0.0299(17)
C23 0.114(3) 0.079(3) 0.084(2) 0.006(2) -0.041(2) -0.059(3)
C24 0.117(3) 0.063(2) 0.106(3) -0.020(2) -0.012(3) -0.047(3)
C25 0.082(3) 0.045(2) 0.139(4) -0.015(2) -0.010(2) -0.0140(18)
C26 0.059(2) 0.0511(18) 0.098(3) -0.0020(17) -0.0196(18) -0.0170(16)
C27 0.0443(15) 0.0439(15) 0.0446(14) -0.0053(11) -0.0136(12) -0.0118(12)
C28 0.076(2) 0.0551(18) 0.0544(18) -0.0068(14) -0.0171(16) -0.0257(16)
C29 0.086(2) 0.082(2) 0.0471(17) -0.0057(16) -0.0196(16) -0.0356(19)
C30 0.069(2) 0.077(2) 0.0509(18) 0.0110(16) -0.0178(16) -0.0269(18)
C31 0.081(2) 0.0490(17) 0.063(2) 0.0069(15) -0.0153(17) -0.0222(16)
C32 0.073(2) 0.0494(17) 0.0492(16) -0.0052(13) -0.0142(15) -0.0202(15)
C33 0.0551(18) 0.0494(16) 0.0524(16) 0.0085(13) -0.0197(14) -0.0233(14)
C34 0.069(2) 0.0585(18) 0.0530(17) 0.0110(14) -0.0248(15) -0.0238(15)
C35 0.095(3) 0.079(2) 0.068(2) 0.0276(17) -0.051(2) -0.040(2)
C36 0.076(3) 0.091(3) 0.104(3) 0.042(2) -0.057(2) -0.043(2)
C37 0.055(2) 0.104(3) 0.094(3) 0.021(2) -0.024(2) -0.033(2)
C38 0.059(2) 0.082(2) 0.064(2) 0.0029(17) -0.0161(17) -0.0266(17)
C39 0.079(2) 0.0467(16) 0.0490(16) 0.0042(13) -0.0251(15) -0.0242(15)
C40 0.084(2) 0.0552(19) 0.0570(18) -0.0004(15) -0.0236(17) -0.0218(17)
C41 0.099(3) 0.0494(19) 0.078(2) 0.0039(17) -0.023(2) -0.0138(18)
C42 0.103(3) 0.067(2) 0.087(3) 0.030(2) -0.045(2) -0.027(2)
C43 0.138(3) 0.075(2) 0.076(2) 0.0270(19) -0.064(2) -0.051(2)
C44 0.136(3) 0.0526(19) 0.064(2) 0.0069(15) -0.046(2) -0.037(2)
C45 0.0565(18) 0.0479(16) 0.0454(15) -0.0014(12) -0.0156(13) -0.0127(14)
C46 0.062(2) 0.0555(19) 0.078(2) 0.0057(16) -0.0224(17) -0.0121(16)
C47 0.058(2) 0.086(3) 0.091(3) -0.001(2) -0.0223(19) -0.0277(19)
C48 0.075(2) 0.064(2) 0.076(2) -0.0078(17) -0.0073(19) -0.0322(19)
C49 0.083(3) 0.054(2) 0.127(3) 0.018(2) -0.037(2) -0.0205(19)
C50 0.074(2) 0.061(2) 0.119(3) 0.021(2) -0.050(2) -0.0237(18)
C51 0.068(2) 0.0560(18) 0.0485(17) -0.0012(13) -0.0233(15) -0.0157(15)
C52 0.071(2) 0.065(2) 0.0512(18) -0.0054(15) -0.0180(16) -0.0110(16)
C53 0.083(3) 0.086(3) 0.055(2) -0.0134(18) -0.0153(18) -0.005(2)
C54 0.108(3) 0.086(3) 0.069(2) -0.022(2) -0.039(2) -0.009(2)
C55 0.115(3) 0.106(3) 0.089(3) -0.013(2) -0.044(3) -0.045(3)
C56 0.101(3) 0.094(3) 0.064(2) -0.0023(18) -0.030(2) -0.046(2)
C57 0.071(2) 0.0565(18) 0.0506(17) 0.0014(14) -0.0162(15) -0.0262(16)
C58 0.096(3) 0.065(2) 0.067(2) 0.0120(17) -0.008(2) -0.027(2)
C59 0.104(3) 0.096(3) 0.072(2) 0.008(2) 0.008(2) -0.045(3)
C60 0.069(3) 0.108(3) 0.092(3) 0.006(2) -0.004(2) -0.027(2)
C61 0.067(3) 0.116(3) 0.109(3) 0.036(3) -0.013(2) -0.014(2)
C62 0.065(2) 0.104(3) 0.078(2) 0.036(2) -0.012(2) -0.020(2)

loop_
_atom_type_symbol
_atom_type_description
_atom_type_scat_dispersion_real
_atom_type_scat_dispersion_imag
_atom_type_scat_source
C C 0.0033 0.0016 'International Tables Vol C Tables 4.2.6.8 and 6.1.1.4'
H H 0.0000 0.0000 'International Tables Vol C Tables 4.2.6.8 and 6.1.1.4'
N N 0.0061 0.0033 'International Tables Vol C Tables 4.2.6.8 and 6.1.1.4'
P P 0.1023 0.0942 'International Tables Vol C Tables 4.2.6.8 and 6.1.1.4'
S S 0.1246 0.1234 'International Tables Vol C Tables 4.2.6.8 and 6.1.1.4'
Cu Cu 0.3201 1.2651 'International Tables Vol C Tables 4.2.6.8 and 6.1.1.4'

loop_
_geom_angle_atom_site_label_1
_geom_angle_atom_site_label_2
_geom_angle_atom_site_label_3
_geom_angle
_geom_angle_site_symmetry_1
_geom_angle_site_symmetry_3
_geom_angle_publ_flag
S2 Cu1 S2 180.00(4) . 2_655 ?
S2 Cu1 S1 90.61(3) . 2_655 ?
S2 Cu1 S1 89.39(3) 2_655 2_655 ?
S2 Cu1 S1 89.39(3) . . ?
S2 Cu1 S1 90.61(3) 2_655 . ?
S1 Cu1 S1 180.0 2_655 . ?
S3 Cu2 S3 180.0 . 2_566 ?
S3 Cu2 S4 89.85(3) . . ?
S3 Cu2 S4 90.15(3) 2_566 . ?
S3 Cu2 S4 90.15(3) . 2_566 ?
S3 Cu2 S4 89.85(3) 2_566 2_566 ?
S4 Cu2 S4 180.0 . 2_566 ?
C1 S1 Cu1 103.25(12) . . ?
C2 S2 Cu1 104.36(12) . . ?
C8 S3 Cu2 102.73(13) . . ?
C9 S4 Cu2 103.18(10) . . ?
C33 P1 C21 110.64(13) . . ?
C33 P1 C15 109.85(13) . . ?
C21 P1 C15 108.26(13) . . ?
C33 P1 C27 107.86(12) . . ?
C21 P1 C27 107.81(12) . . ?
C15 P1 C27 112.41(12) . . ?
C39 P2 C51 109.35(13) . . ?
C39 P2 C57 110.02(14) . . ?
C51 P2 C57 107.70(14) . . ?
C39 P2 C45 106.96(13) . . ?
C51 P2 C45 110.07(13) . . ?
C57 P2 C45 112.72(13) . . ?
C2 C1 C3 118.5(3) . . ?
C2 C1 S1 120.6(3) . . ?
C3 C1 S1 120.8(3) . . ?
C4 C2 C1 118.9(3) . . ?
C4 C2 S2 119.9(3) . . ?
C1 C2 S2 121.2(2) . . ?
C5 C3 C1 120.8(4) . . ?
C5 C3 C7 118.8(4) . . ?
C1 C3 C7 120.3(4) . . ?
C6 C4 C2 121.8(4) . . ?
C6 C4 H4 119.1 . . ?
C2 C4 H4 119.1 . . ?
C6 C5 C3 120.0(4) . . ?
C6 C5 H5 120.0 . . ?
C3 C5 H5 120.0 . . ?
C5 C6 C4 119.9(4) . . ?
C5 C6 H6 120.1 . . ?
C4 C6 H6 120.1 . . ?
N1 C7 C3 176.2(5) . . ?
C10 C8 C9 118.5(3) . . ?
C10 C8 S3 120.2(3) . . ?
C9 C8 S3 121.3(3) . . ?
C11 C9 C8 118.3(3) . . ?
C11 C9 S4 121.0(3) . . ?
C8 C9 S4 120.7(2) . . ?
C8 C10 C12 121.7(4) . . ?
C8 C10 C14 120.5(3) . . ?
C12 C10 C14 117.8(4) . . ?
C13 C11 C9 122.2(4) . . ?
C13 C11 H11 118.9 . . ?
C9 C11 H11 118.9 . . ?
C13 C12 C10 118.9(4) . . ?
C13 C12 H12 120.6 . . ?
C10 C12 H12 120.6 . . ?
C12 C13 C11 120.4(3) . . ?
C12 C13 H13 119.8 . . ?
C11 C13 H13 119.8 . . ?
N2 C14 C10 177.0(5) . . ?
C20 C15 C16 119.2(3) . . ?
C20 C15 P1 122.4(2) . . ?
C16 C15 P1 118.4(2) . . ?
C15 C16 C17 119.9(3) . . ?
C15 C16 H16 120.1 . . ?
C17 C16 H16 120.1 . . ?
C18 C17 C16 120.4(3) . . ?
C18 C17 H17 119.8 . . ?
C16 C17 H17 119.8 . . ?
C17 C18 C19 120.1(3) . . ?
C17 C18 H18 119.9 . . ?
C19 C18 H18 119.9 . . ?
C18 C19 C20 120.8(3) . . ?
C18 C19 H19 119.6 . . ?
C20 C19 H19 119.6 . . ?
C15 C20 C19 119.7(3) . . ?
C15 C20 H20 120.2 . . ?
C19 C20 H20 120.2 . . ?
C26 C21 C22 119.6(3) . . ?
C26 C21 P1 121.9(2) . . ?
C22 C21 P1 118.3(2) . . ?
C23 C22 C21 120.0(3) . . ?
C23 C22 H22 120.0 . . ?
C21 C22 H22 120.0 . . ?
C24 C23 C22 119.8(3) . . ?
C24 C23 H23 120.1 . . ?
C22 C23 H23 120.1 . . ?
C23 C24 C25 120.9(3) . . ?
C23 C24 H24 119.6 . . ?
C25 C24 H24 119.6 . . ?
C24 C25 C26 120.5(3) . . ?
C24 C25 H25 119.8 . . ?
C26 C25 H25 119.8 . . ?
C21 C26 C25 119.2(3) . . ?
C21 C26 H26 120.4 . . ?
C25 C26 H26 120.4 . . ?
C28 C27 C32 118.7(3) . . ?
C28 C27 P1 122.2(2) . . ?
C32 C27 P1 119.09(19) . . ?
C29 C28 C27 119.9(3) . . ?
C29 C28 H28 120.0 . . ?
C27 C28 H28 120.0 . . ?
C30 C29 C28 120.8(3) . . ?
C30 C29 H29 119.6 . . ?
C28 C29 H29 119.6 . . ?
C31 C30 C29 119.8(3) . . ?
C31 C30 H30 120.1 . . ?
C29 C30 H30 120.1 . . ?
C30 C31 C32 120.0(3) . . ?
C30 C31 H31 120.0 . . ?
C32 C31 H31 120.0 . . ?
C31 C32 C27 120.7(3) . . ?
C31 C32 H32 119.7 . . ?
C27 C32 H32 119.7 . . ?
C34 C33 C38 119.8(3) . . ?
C34 C33 P1 121.7(2) . . ?
C38 C33 P1 118.4(2) . . ?
C33 C34 C35 119.3(3) . . ?
C33 C34 H34 120.4 . . ?
C35 C34 H34 120.4 . . ?
C36 C35 C34 120.5(3) . . ?
C36 C35 H35 119.7 . . ?
C34 C35 H35 119.7 . . ?
C35 C36 C37 120.2(3) . . ?
C35 C36 H36 119.9 . . ?
C37 C36 H36 119.9 . . ?
C36 C37 C38 120.4(3) . . ?
C36 C37 H37 119.8 . . ?
C38 C37 H37 119.8 . . ?
C37 C38 C33 119.7(3) . . ?
C37 C38 H38 120.2 . . ?
C33 C38 H38 120.2 . . ?
C40 C39 C44 119.0(3) . . ?
C40 C39 P2 121.6(2) . . ?
C44 C39 P2 119.3(2) . . ?
C41 C40 C39 120.2(3) . . ?
C41 C40 H40 119.9 . . ?
C39 C40 H40 119.9 . . ?
C42 C41 C40 120.7(3) . . ?
C42 C41 H41 119.7 . . ?
C40 C41 H41 119.7 . . ?
C41 C42 C43 119.6(3) . . ?
C41 C42 H42 120.2 . . ?
C43 C42 H42 120.2 . . ?
C44 C43 C42 120.3(3) . . ?
C44 C43 H43 119.9 . . ?
C42 C43 H43 119.9 . . ?
C43 C44 C39 120.2(3) . . ?
C43 C44 H44 119.9 . . ?
C39 C44 H44 119.9 . . ?
C50 C45 C46 118.2(3) . . ?
C50 C45 P2 120.6(2) . . ?
C46 C45 P2 121.2(2) . . ?
C45 C46 C47 120.8(3) . . ?
C45 C46 H46 119.6 . . ?
C47 C46 H46 119.6 . . ?
C48 C47 C46 120.2(3) . . ?
C48 C47 H47 119.9 . . ?
C46 C47 H47 119.9 . . ?
C49 C48 C47 119.3(3) . . ?
C49 C48 H48 120.3 . . ?
C47 C48 H48 120.3 . . ?
C48 C49 C50 121.5(3) . . ?
C48 C49 H49 119.3 . . ?
C50 C49 H49 119.3 . . ?
C45 C50 C49 120.0(3) . . ?
C45 C50 H50 120.0 . . ?
C49 C50 H50 120.0 . . ?
C52 C51 C56 120.0(3) . . ?
C52 C51 P2 121.4(2) . . ?
C56 C51 P2 118.5(2) . . ?
C51 C52 C53 119.9(3) . . ?
C51 C52 H52 120.0 . . ?
C53 C52 H52 120.0 . . ?
C54 C53 C52 120.0(4) . . ?
C54 C53 H53 120.0 . . ?
C52 C53 H53 120.0 . . ?
C53 C54 C55 121.1(3) . . ?
C53 C54 H54 119.4 . . ?
C55 C54 H54 119.4 . . ?
C54 C55 C56 119.5(4) . . ?
C54 C55 H55 120.2 . . ?
C56 C55 H55 120.2 . . ?
C51 C56 C55 119.3(4) . . ?
C51 C56 H56 120.3 . . ?
C55 C56 H56 120.3 . . ?
C58 C57 C62 117.9(3) . . ?
C58 C57 P2 121.9(3) . . ?
C62 C57 P2 120.2(2) . . ?
C57 C58 C59 120.4(3) . . ?
C57 C58 H58 119.8 . . ?
C59 C58 H58 119.8 . . ?
C60 C59 C58 120.9(4) . . ?
C60 C59 H59 119.6 . . ?
C58 C59 H59 119.6 . . ?
C61 C60 C59 119.1(4) . . ?
C61 C60 H60 120.4 . . ?
C59 C60 H60 120.4 . . ?
C60 C61 C62 121.4(4) . . ?
C60 C61 H61 119.3 . . ?
C62 C61 H61 119.3 . . ?
C61 C62 C57 120.3(3) . . ?
C61 C62 H62 119.8 . . ?
C57 C62 H62 119.8 . . ?

loop_
_geom_bond_atom_site_label_1
_geom_bond_atom_site_label_2
_geom_bond_distance
_geom_bond_site_symmetry_2
_geom_bond_publ_flag
Cu1 S2 2.2539(9) . ?
Cu1 S2 2.2539(9) 2_655 ?
Cu1 S1 2.2869(8) 2_655 ?
Cu1 S1 2.2869(8) . ?
Cu2 S3 2.2618(10) . ?
Cu2 S3 2.2618(10) 2_566 ?
Cu2 S4 2.2814(8) . ?
Cu2 S4 2.2814(8) 2_566 ?
S1 C1 1.747(3) . ?
S2 C2 1.734(4) . ?
S3 C8 1.751(3) . ?
S4 C9 1.740(4) . ?
P1 C33 1.789(3) . ?
P1 C21 1.790(3) . ?
P1 C15 1.796(3) . ?
P1 C27 1.798(3) . ?
P2 C39 1.794(3) . ?
P2 C51 1.795(3) . ?
P2 C57 1.796(3) . ?
P2 C45 1.803(3) . ?
N2 C14 1.145(5) . ?
N1 C7 1.150(6) . ?
C1 C2 1.405(4) . ?
C1 C3 1.410(5) . ?
C2 C4 1.404(5) . ?
C3 C5 1.403(5) . ?
C3 C7 1.437(6) . ?
C4 C6 1.377(6) . ?
C4 H4 0.9300 . ?
C5 C6 1.368(6) . ?
C5 H5 0.9300 . ?
C6 H6 0.9300 . ?
C8 C10 1.397(5) . ?
C8 C9 1.408(4) . ?
C9 C11 1.400(4) . ?
C10 C12 1.403(5) . ?
C10 C14 1.430(6) . ?
C11 C13 1.369(5) . ?
C11 H11 0.9300 . ?
C12 C13 1.369(5) . ?
C12 H12 0.9300 . ?
C13 H13 0.9300 . ?
C15 C20 1.381(4) . ?
C15 C16 1.384(4) . ?
C16 C17 1.386(5) . ?
C16 H16 0.9300 . ?
C17 C18 1.357(5) . ?
C17 H17 0.9300 . ?
C18 C19 1.359(5) . ?
C18 H18 0.9300 . ?
C19 C20 1.383(4) . ?
C19 H19 0.9300 . ?
C20 H20 0.9300 . ?
C21 C26 1.381(4) . ?
C21 C22 1.391(4) . ?
C22 C23 1.377(4) . ?
C22 H22 0.9300 . ?
C23 C24 1.361(5) . ?
C23 H23 0.9300 . ?
C24 C25 1.362(5) . ?
C24 H24 0.9300 . ?
C25 C26 1.383(4) . ?
C25 H25 0.9300 . ?
C26 H26 0.9300 . ?
C27 C28 1.385(3) . ?
C27 C32 1.390(4) . ?
C28 C29 1.379(4) . ?
C28 H28 0.9300 . ?
C29 C30 1.370(4) . ?
C29 H29 0.9300 . ?
C30 C31 1.370(4) . ?
C30 H30 0.9300 . ?
C31 C32 1.376(4) . ?
C31 H31 0.9300 . ?
C32 H32 0.9300 . ?
C33 C34 1.382(4) . ?
C33 C38 1.388(4) . ?
C34 C35 1.388(4) . ?
C34 H34 0.9300 . ?
C35 C36 1.365(5) . ?
C35 H35 0.9300 . ?
C36 C37 1.367(5) . ?
C36 H36 0.9300 . ?
C37 C38 1.377(4) . ?
C37 H37 0.9300 . ?
C38 H38 0.9300 . ?
C39 C40 1.381(4) . ?
C39 C44 1.389(4) . ?
C40 C41 1.373(4) . ?
C40 H40 0.9300 . ?
C41 C42 1.369(4) . ?
C41 H41 0.9300 . ?
C42 C43 1.377(5) . ?
C42 H42 0.9300 . ?
C43 C44 1.374(5) . ?
C43 H43 0.9300 . ?
C44 H44 0.9300 . ?
C45 C50 1.372(4) . ?
C45 C46 1.374(4) . ?
C46 C47 1.384(4) . ?
C46 H46 0.9300 . ?
C47 C48 1.359(5) . ?
C47 H47 0.9300 . ?
C48 C49 1.342(5) . ?
C48 H48 0.9300 . ?
C49 C50 1.382(4) . ?
C49 H49 0.9300 . ?
C50 H50 0.9300 . ?
C51 C52 1.373(4) . ?
C51 C56 1.382(4) . ?
C52 C53 1.385(4) . ?
C52 H52 0.9300 . ?
C53 C54 1.355(5) . ?
C53 H53 0.9300 . ?
C54 C55 1.365(5) . ?
C54 H54 0.9300 . ?
C55 C56 1.398(5) . ?
C55 H55 0.9300 . ?
C56 H56 0.9300 . ?
C57 C58 1.374(4) . ?
C57 C62 1.389(4) . ?
C58 C59 1.382(5) . ?
C58 H58 0.9300 . ?
C59 C60 1.353(5) . ?
C59 H59 0.9300 . ?
C60 C61 1.353(5) . ?
C60 H60 0.9300 . ?
C61 C62 1.364(5) . ?
C61 H61 0.9300 . ?
C62 H62 0.9300 . ?

loop_
_geom_torsion_atom_site_label_1
_geom_torsion_atom_site_label_2
_geom_torsion_atom_site_label_3
_geom_torsion_atom_site_label_4
_geom_torsion
_geom_torsion_site_symmetry_1
_geom_torsion_site_symmetry_2
_geom_torsion_site_symmetry_3
_geom_torsion_site_symmetry_4
_geom_torsion_publ_flag
Cu1 S1 C1 C2 -9.5(3) . . . . ?
Cu1 S1 C1 C3 167.4(2) . . . . ?
C3 C1 C2 C4 3.6(4) . . . . ?
S1 C1 C2 C4 -179.5(2) . . . . ?
C3 C1 C2 S2 -173.8(2) . . . . ?
S1 C1 C2 S2 3.1(4) . . . . ?
Cu1 S2 C2 C4 -172.2(2) . . . . ?
Cu1 S2 C2 C1 5.2(3) . . . . ?
C2 C1 C3 C5 -3.4(5) . . . . ?
S1 C1 C3 C5 179.7(3) . . . . ?
C2 C1 C3 C7 172.3(3) . . . . ?
S1 C1 C3 C7 -4.6(5) . . . . ?
C1 C2 C4 C6 -1.2(5) . . . . ?
S2 C2 C4 C6 176.2(3) . . . . ?
C1 C3 C5 C6 0.6(6) . . . . ?
C7 C3 C5 C6 -175.2(4) . . . . ?
C3 C5 C6 C4 1.9(7) . . . . ?
C2 C4 C6 C5 -1.6(7) . . . . ?
Cu2 S3 C8 C10 -166.9(2) . . . . ?
Cu2 S3 C8 C9 13.7(2) . . . . ?
C10 C8 C9 C11 -4.0(4) . . . . ?
S3 C8 C9 C11 175.49(19) . . . . ?
C10 C8 C9 S4 175.4(2) . . . . ?
S3 C8 C9 S4 -5.1(3) . . . . ?
Cu2 S4 C9 C11 172.97(19) . . . . ?
Cu2 S4 C9 C8 -6.4(2) . . . . ?
C9 C8 C10 C12 3.4(4) . . . . ?
S3 C8 C10 C12 -176.0(2) . . . . ?
C9 C8 C10 C14 -174.3(3) . . . . ?
S3 C8 C10 C14 6.2(4) . . . . ?
C8 C9 C11 C13 2.0(4) . . . . ?
S4 C9 C11 C13 -177.4(2) . . . . ?
C8 C10 C12 C13 -0.7(5) . . . . ?
C14 C10 C12 C13 177.1(3) . . . . ?
C10 C12 C13 C11 -1.4(5) . . . . ?
C9 C11 C13 C12 0.8(5) . . . . ?
C33 P1 C15 C20 -99.8(2) . . . . ?
C21 P1 C15 C20 139.3(2) . . . . ?
C27 P1 C15 C20 20.3(3) . . . . ?
C33 P1 C15 C16 76.5(2) . . . . ?
C21 P1 C15 C16 -44.4(3) . . . . ?
C27 P1 C15 C16 -163.4(2) . . . . ?
C20 C15 C16 C17 -0.9(4) . . . . ?
P1 C15 C16 C17 -177.3(2) . . . . ?
C15 C16 C17 C18 -0.2(5) . . . . ?
C16 C17 C18 C19 0.8(5) . . . . ?
C17 C18 C19 C20 -0.2(5) . . . . ?
C16 C15 C20 C19 1.4(4) . . . . ?
P1 C15 C20 C19 177.7(2) . . . . ?
C18 C19 C20 C15 -0.9(5) . . . . ?
C33 P1 C21 C26 11.4(3) . . . . ?
C15 P1 C21 C26 131.8(3) . . . . ?
C27 P1 C21 C26 -106.3(3) . . . . ?
C33 P1 C21 C22 -174.6(2) . . . . ?
C15 P1 C21 C22 -54.2(3) . . . . ?
C27 P1 C21 C22 67.6(3) . . . . ?
C26 C21 C22 C23 2.7(5) . . . . ?
P1 C21 C22 C23 -171.4(3) . . . . ?
C21 C22 C23 C24 -0.5(5) . . . . ?
C22 C23 C24 C25 -2.1(6) . . . . ?
C23 C24 C25 C26 2.6(6) . . . . ?
C22 C21 C26 C25 -2.3(5) . . . . ?
P1 C21 C26 C25 171.6(3) . . . . ?
C24 C25 C26 C21 -0.3(6) . . . . ?
C33 P1 C27 C28 -118.9(2) . . . . ?
C21 P1 C27 C28 0.6(3) . . . . ?
C15 P1 C27 C28 119.9(2) . . . . ?
C33 P1 C27 C32 58.0(3) . . . . ?
C21 P1 C27 C32 177.5(2) . . . . ?
C15 P1 C27 C32 -63.3(2) . . . . ?
C32 C27 C28 C29 0.5(4) . . . . ?
P1 C27 C28 C29 177.4(2) . . . . ?
C27 C28 C29 C30 1.8(5) . . . . ?
C28 C29 C30 C31 -2.2(5) . . . . ?
C29 C30 C31 C32 0.2(5) . . . . ?
C30 C31 C32 C27 2.1(5) . . . . ?
C28 C27 C32 C31 -2.5(4) . . . . ?
P1 C27 C32 C31 -179.5(2) . . . . ?
C21 P1 C33 C34 109.1(2) . . . . ?
C15 P1 C33 C34 -10.4(3) . . . . ?
C27 P1 C33 C34 -133.2(2) . . . . ?
C21 P1 C33 C38 -68.2(3) . . . . ?
C15 P1 C33 C38 172.3(2) . . . . ?
C27 P1 C33 C38 49.5(3) . . . . ?
C38 C33 C34 C35 -0.2(4) . . . . ?
P1 C33 C34 C35 -177.4(2) . . . . ?
C33 C34 C35 C36 1.2(5) . . . . ?
C34 C35 C36 C37 -0.9(5) . . . . ?
C35 C36 C37 C38 -0.4(5) . . . . ?
C36 C37 C38 C33 1.5(5) . . . . ?
C34 C33 C38 C37 -1.1(4) . . . . ?
P1 C33 C38 C37 176.2(3) . . . . ?
C51 P2 C39 C40 -3.5(3) . . . . ?
C57 P2 C39 C40 114.6(3) . . . . ?
C45 P2 C39 C40 -122.7(3) . . . . ?
C51 P2 C39 C44 173.3(3) . . . . ?
C57 P2 C39 C44 -68.7(3) . . . . ?
C45 P2 C39 C44 54.1(3) . . . . ?
C44 C39 C40 C41 -1.9(5) . . . . ?
P2 C39 C40 C41 174.9(3) . . . . ?
C39 C40 C41 C42 0.2(5) . . . . ?
C40 C41 C42 C43 0.7(6) . . . . ?
C41 C42 C43 C44 0.1(6) . . . . ?
C42 C43 C44 C39 -1.7(6) . . . . ?
C40 C39 C44 C43 2.6(5) . . . . ?
P2 C39 C44 C43 -174.2(3) . . . . ?
C39 P2 C45 C50 -167.8(3) . . . . ?
C51 P2 C45 C50 73.5(3) . . . . ?
C57 P2 C45 C50 -46.7(3) . . . . ?
C39 P2 C45 C46 11.9(3) . . . . ?
C51 P2 C45 C46 -106.8(3) . . . . ?
C57 P2 C45 C46 132.9(2) . . . . ?
C50 C45 C46 C47 0.5(5) . . . . ?
P2 C45 C46 C47 -179.1(2) . . . . ?
C45 C46 C47 C48 -0.7(5) . . . . ?
C46 C47 C48 C49 0.5(5) . . . . ?
C47 C48 C49 C50 -0.1(6) . . . . ?
C46 C45 C50 C49 -0.2(5) . . . . ?
P2 C45 C50 C49 179.5(3) . . . . ?
C48 C49 C50 C45 0.0(6) . . . . ?
C39 P2 C51 C52 -100.0(3) . . . . ?
C57 P2 C51 C52 140.5(2) . . . . ?
C45 P2 C51 C52 17.2(3) . . . . ?
C39 P2 C51 C56 76.7(3) . . . . ?
C57 P2 C51 C56 -42.9(3) . . . . ?
C45 P2 C51 C56 -166.1(3) . . . . ?
C56 C51 C52 C53 -1.0(5) . . . . ?
P2 C51 C52 C53 175.6(2) . . . . ?
C51 C52 C53 C54 0.5(5) . . . . ?
C52 C53 C54 C55 -0.2(6) . . . . ?
C53 C54 C55 C56 0.5(6) . . . . ?
C52 C51 C56 C55 1.2(5) . . . . ?
P2 C51 C56 C55 -175.5(3) . . . . ?
C54 C55 C56 C51 -1.0(6) . . . . ?
C39 P2 C57 C58 -2.7(3) . . . . ?
C51 P2 C57 C58 116.4(3) . . . . ?
C45 P2 C57 C58 -122.0(3) . . . . ?
C39 P2 C57 C62 180.0(3) . . . . ?
C51 P2 C57 C62 -60.9(3) . . . . ?
C45 P2 C57 C62 60.7(3) . . . . ?
C62 C57 C58 C59 -1.6(5) . . . . ?
P2 C57 C58 C59 -179.0(3) . . . . ?
C57 C58 C59 C60 -0.8(6) . . . . ?
C58 C59 C60 C61 2.2(6) . . . . ?
C59 C60 C61 C62 -1.2(7) . . . . ?
C60 C61 C62 C57 -1.3(7) . . . . ?
C58 C57 C62 C61 2.7(6) . . . . ?
P2 C57 C62 C61 -180.0(3) . . . . ?
